data_2222615
loop_
_publ_author_name
'Nirmala, S.'
'Kamala, E. Theboral Sugi'
'Sudha, L.'
'Kathiravan, S.'
'Raghunathan, R.'

_publ_section_title
;Methyl
 1-methyl-3-<i>p</i>-tolyl-1,2,3,3a,4,11c-hexahydrobenzo[<i>f</i>]chromeno[4,3-<i>b</i>]pyrrole-3a-carboxylate
;
_journal_coeditor_code CI2823
_journal_issue 8
_journal_name_full 'Acta Crystallographica Section E'
_journal_page_first o1811
_journal_paper_doi 10.1107/S1600536809024738
_journal_volume 65
_journal_year 2009
_chemical_formula_iupac 'C25 H25 N O3'
_chemical_formula_moiety 'C25 H25 N O3'
_chemical_formula_sum 'C25 H25 N O3'
_chemical_formula_weight 387.46
_chemical_name_systematic
;
Methyl 1-methyl-3-<i>p</i>-tolyl-1,2,3,3a,4,11c-
hexahydrobenzo[<i>f</i>]chromeno[4,3-<i>b</i>]pyrrole-3a-carboxylate
;
_space_group_IT_number 14
_symmetry_cell_setting monoclinic
_symmetry_space_group_name_Hall '-P 2yn'
_symmetry_space_group_name_H-M 'P 1 21/n 1'
_atom_sites_solution_hydrogens geom
_atom_sites_solution_primary direct
_atom_sites_solution_secondary difmap
_audit_creation_method SHELXL-97
_cell_angle_alpha 90.00
_cell_angle_beta 96.881(2)
_cell_angle_gamma 90.00
_cell_formula_units_Z 4
_cell_length_a 12.9899(6)
_cell_length_b 7.6751(3)
_cell_length_c 20.5073(9)
_cell_measurement_reflns_used 6463
_cell_measurement_temperature 293(2)
_cell_measurement_theta_max 25.57
_cell_measurement_theta_min 2.84
_cell_volume 2029.83(15)
_computing_cell_refinement 'SAINT (Bruker, 2004)'
_computing_data_collection 'APEX2 (Bruker, 2004)'
_computing_data_reduction 'SAINT (Bruker, 2004)'
_computing_molecular_graphics 'ORTEP-3 (Farrugia, 1997)'
_computing_publication_material 'PLATON (Spek, 2009)'
_computing_structure_refinement 'SHELXL97 (Sheldrick, 2008)'
_computing_structure_solution 'SHELXS97 (Sheldrick, 2008)'
_diffrn_ambient_temperature 293(2)
_diffrn_measured_fraction_theta_full 1.000
_diffrn_measured_fraction_theta_max 0.998
_diffrn_measurement_device_type 'Bruker Kappa-APEXII area-detector'
_diffrn_measurement_method '\w and \f'
_diffrn_radiation_monochromator graphite
_diffrn_radiation_source 'fine-focus sealed tube'
_diffrn_radiation_type MoK\a
_diffrn_radiation_wavelength 0.71073
_diffrn_reflns_av_R_equivalents 0.0280
_diffrn_reflns_av_sigmaI/netI 0.0267
_diffrn_reflns_limit_h_max 16
_diffrn_reflns_limit_h_min -17
_diffrn_reflns_limit_k_max 10
_diffrn_reflns_limit_k_min -8
_diffrn_reflns_limit_l_max 26
_diffrn_reflns_limit_l_min -20
_diffrn_reflns_number 22975
_diffrn_reflns_theta_full 25.00
_diffrn_reflns_theta_max 27.82
_diffrn_reflns_theta_min 1.77
_diffrn_standards_number 0
_exptl_absorpt_coefficient_mu 0.083
_exptl_absorpt_correction_T_max 0.9836
_exptl_absorpt_correction_T_min 0.9796
_exptl_absorpt_correction_type multi-scan
_exptl_absorpt_process_details '(Blessing, 1995)'
_exptl_crystal_colour colourless
_exptl_crystal_density_diffrn 1.268
_exptl_crystal_density_method 'not measured'
_exptl_crystal_description Prism
_exptl_crystal_F_000 824
_exptl_crystal_size_max 0.25
_exptl_crystal_size_mid 0.20
_exptl_crystal_size_min 0.20
_refine_diff_density_max 0.242
_refine_diff_density_min -0.193
_refine_ls_extinction_method none
_refine_ls_goodness_of_fit_ref 1.053
_refine_ls_hydrogen_treatment constr
_refine_ls_matrix_type full
_refine_ls_number_parameters 265
_refine_ls_number_reflns 4790
_refine_ls_number_restraints 0
_refine_ls_restrained_S_all 1.053
_refine_ls_R_factor_all 0.0789
_refine_ls_R_factor_gt 0.0468
_refine_ls_shift/su_max 0.001
_refine_ls_shift/su_mean 0.000
_refine_ls_structure_factor_coef Fsqd
_refine_ls_weighting_details 'calc w=1/[\s^2^(Fo^2^)+(0.081P)^2^+0.2107P] where P=(Fo^2^+2Fc^2^)/3'
_refine_ls_weighting_scheme calc
_refine_ls_wR_factor_gt 0.1290
_refine_ls_wR_factor_ref 0.1558
_reflns_number_gt 3176
_reflns_number_total 4790
_reflns_threshold_expression I>2\s(I)
_cod_data_source_file ci2823.cif
_cod_data_source_block I
_cod_depositor_comments
;
The following automatic conversions were performed:
'_symmetry_cell_setting' value 'Monoclinic' changed to 'monoclinic'
according to '/home/saulius/struct/CIF-dictionaries/cif_core.dic'
dictionary named 'cif_core.dic' version 2.4.1 from 2010-06-29.

Automatic conversion script
Id: cif_fix_enum 1527 2010-12-29 10:47:43Z saulius 

The following automatic conversions were performed:

'_symmetry_cell_setting' value 'Monoclinic' changed to 'monoclinic'
according to /home/saulius/struct/CIF-dictionaries/cif_core.dic
dictionary named 'cif_core.dic' version 2.4.1 from 2010-06-29.

Automatic conversion script
Id: cif_fix_values 1715 2011-07-08 13:25:40Z adriana 
;
_cod_original_sg_symbol_H-M 'P 21/n'
_cod_database_code 2222615
_cod_database_fobs_code 2222615

loop_
_symmetry_equiv_pos_as_xyz
'x, y, z'
'-x+1/2, y+1/2, -z+1/2'
'-x, -y, -z'
'x-1/2, -y-1/2, z-1/2'

loop_
_atom_site_type_symbol
_atom_site_label
_atom_site_fract_x
_atom_site_fract_y
_atom_site_fract_z
_atom_site_U_iso_or_equiv
_atom_site_adp_type
_atom_site_calc_flag
_atom_site_refinement_flags
_atom_site_occupancy
_atom_site_disorder_assembly
_atom_site_disorder_group
C C1 -0.09259(11) 0.31953(19) 0.17432(7) 0.0388(3) Uani d . 1 . .
H H1 -0.0790 0.2192 0.1471 0.047 Uiso calc R 1 . .
C C2 -0.08470(10) 0.48434(19) 0.13573(7) 0.0384(3) Uani d . 1 . .
C C3 -0.11550(11) 0.4919(2) 0.06634(7) 0.0446(4) Uani d . 1 . .
C C4 -0.15523(13) 0.3466(3) 0.02933(8) 0.0558(4) Uani d . 1 . .
H H4 -0.1621 0.2406 0.0503 0.067 Uiso calc R 1 . .
C C5 -0.18383(15) 0.3592(3) -0.03703(9) 0.0697(6) Uani d . 1 . .
H H5 -0.2104 0.2622 -0.0605 0.084 Uiso calc R 1 . .
C C6 -0.17327(16) 0.5168(4) -0.06962(10) 0.0765(6) Uani d . 1 . .
H H6 -0.1929 0.5245 -0.1147 0.092 Uiso calc R 1 . .
C C7 -0.13492(15) 0.6571(3) -0.03608(9) 0.0681(6) Uani d . 1 . .
H H7 -0.1283 0.7612 -0.0584 0.082 Uiso calc R 1 . .
C C8 -0.10438(12) 0.6502(2) 0.03225(8) 0.0527(4) Uani d . 1 . .
C C9 -0.06138(14) 0.7959(2) 0.06742(9) 0.0569(5) Uani d . 1 . .
H H9 -0.0551 0.9007 0.0454 0.068 Uiso calc R 1 . .
C C10 -0.02925(12) 0.7865(2) 0.13232(9) 0.0499(4) Uani d . 1 . .
H H10 -0.0001 0.8835 0.1546 0.060 Uiso calc R 1 . .
C C11 -0.04003(11) 0.6293(2) 0.16629(7) 0.0412(4) Uani d . 1 . .
C C12 -0.02357(12) 0.4915(2) 0.27124(7) 0.0421(4) Uani d . 1 . .
H H12A -0.0931 0.5077 0.2830 0.051 Uiso calc R 1 . .
H H12B 0.0241 0.4923 0.3115 0.051 Uiso calc R 1 . .
C C13 -0.01754(11) 0.31594(19) 0.23809(7) 0.0383(3) Uani d . 1 . .
C C14 -0.06451(12) 0.1678(2) 0.27941(8) 0.0460(4) Uani d . 1 . .
H H14 -0.0239 0.0616 0.2752 0.055 Uiso calc R 1 . .
C C15 -0.17243(13) 0.1390(2) 0.24138(8) 0.0541(4) Uani d . 1 . .
H H15A -0.1732 0.0353 0.2143 0.065 Uiso calc R 1 . .
H H15B -0.2245 0.1268 0.2713 0.065 Uiso calc R 1 . .
C C16 -0.06274(12) 0.2062(2) 0.35187(8) 0.0452(4) Uani d . 1 . .
C C17 0.02402(13) 0.1666(2) 0.39539(9) 0.0560(5) Uani d . 1 . .
H H17 0.0815 0.1176 0.3794 0.067 Uiso calc R 1 . .
C C18 0.02723(15) 0.1980(3) 0.46167(10) 0.0649(5) Uani d . 1 . .
H H18 0.0867 0.1691 0.4895 0.078 Uiso calc R 1 . .
C C19 -0.05580(15) 0.2713(2) 0.48788(8) 0.0584(5) Uani d . 1 . .
C C20 -0.14203(14) 0.3124(2) 0.44449(9) 0.0579(5) Uani d . 1 . .
H H20 -0.1991 0.3631 0.4604 0.070 Uiso calc R 1 . .
C C21 -0.14554(13) 0.2801(2) 0.37841(9) 0.0537(4) Uani d . 1 . .
H H21 -0.2052 0.3086 0.3507 0.064 Uiso calc R 1 . .
C C22 -0.0533(2) 0.3059(3) 0.56044(9) 0.0838(7) Uani d . 1 . .
H H22A -0.0196 0.4154 0.5711 0.126 Uiso calc R 1 . .
H H22B -0.0157 0.2144 0.5848 0.126 Uiso calc R 1 . .
H H22C -0.1229 0.3100 0.5717 0.126 Uiso calc R 1 . .
C C23 -0.28437(12) 0.2833(2) 0.15488(9) 0.0548(4) Uani d . 1 . .
H H23A -0.2814 0.1813 0.1281 0.082 Uiso calc R 1 . .
H H23B -0.2897 0.3850 0.1275 0.082 Uiso calc R 1 . .
H H23C -0.3438 0.2763 0.1784 0.082 Uiso calc R 1 . .
C C24 0.09063(12) 0.2649(2) 0.22557(8) 0.0416(4) Uani d . 1 . .
C C25 0.26911(14) 0.2845(3) 0.26242(13) 0.0781(6) Uani d . 1 . .
H H25A 0.2773 0.1627 0.2723 0.117 Uiso calc R 1 . .
H H25B 0.3156 0.3507 0.2929 0.117 Uiso calc R 1 . .
H H25C 0.2847 0.3057 0.2185 0.117 Uiso calc R 1 . .
N N1 -0.19140(9) 0.29402(17) 0.20102(6) 0.0447(3) Uani d . 1 . .
O O1 0.00093(8) 0.63413(14) 0.23080(5) 0.0468(3) Uani d . 1 . .
O O2 0.16331(8) 0.33635(16) 0.26780(7) 0.0646(4) Uani d . 1 . .
O O3 0.10931(9) 0.16459(17) 0.18379(6) 0.0630(4) Uani d . 1 . .

loop_
_atom_site_aniso_label
_atom_site_aniso_U_11
_atom_site_aniso_U_22
_atom_site_aniso_U_33
_atom_site_aniso_U_12
_atom_site_aniso_U_13
_atom_site_aniso_U_23
C1 0.0344(7) 0.0380(8) 0.0430(8) -0.0011(6) 0.0001(6) -0.0058(7)
C2 0.0304(7) 0.0415(8) 0.0431(8) 0.0015(6) 0.0038(6) 0.0003(7)
C3 0.0321(7) 0.0576(10) 0.0441(8) 0.0046(7) 0.0051(6) -0.0006(8)
C4 0.0458(9) 0.0734(12) 0.0471(9) -0.0008(8) 0.0007(7) -0.0069(9)
C5 0.0537(11) 0.1041(17) 0.0497(10) -0.0019(10) -0.0004(8) -0.0152(12)
C6 0.0628(12) 0.123(2) 0.0424(10) 0.0045(12) 0.0015(9) 0.0075(13)
C7 0.0589(11) 0.0952(16) 0.0508(11) 0.0062(11) 0.0099(9) 0.0179(11)
C8 0.0393(8) 0.0695(12) 0.0498(9) 0.0082(8) 0.0079(7) 0.0100(9)
C9 0.0514(10) 0.0550(10) 0.0657(12) 0.0057(8) 0.0125(9) 0.0172(9)
C10 0.0451(9) 0.0411(9) 0.0641(11) 0.0012(7) 0.0087(8) 0.0018(8)
C11 0.0346(7) 0.0417(8) 0.0475(9) 0.0029(6) 0.0060(6) 0.0003(7)
C12 0.0416(8) 0.0425(8) 0.0412(8) -0.0030(6) 0.0009(6) -0.0026(7)
C13 0.0356(7) 0.0374(8) 0.0405(8) -0.0027(6) -0.0004(6) -0.0008(7)
C14 0.0456(9) 0.0403(8) 0.0514(9) -0.0048(6) 0.0026(7) 0.0029(7)
C15 0.0522(10) 0.0549(10) 0.0532(10) -0.0157(8) -0.0020(8) 0.0042(8)
C16 0.0408(8) 0.0444(9) 0.0492(9) -0.0051(7) 0.0006(7) 0.0091(7)
C17 0.0427(9) 0.0659(11) 0.0578(11) 0.0057(8) 0.0004(8) 0.0116(9)
C18 0.0535(11) 0.0802(13) 0.0570(11) -0.0022(9) -0.0100(8) 0.0153(10)
C19 0.0630(11) 0.0621(11) 0.0489(10) -0.0158(9) 0.0020(9) 0.0107(9)
C20 0.0515(10) 0.0659(11) 0.0578(11) -0.0034(8) 0.0123(8) 0.0048(9)
C21 0.0420(9) 0.0638(11) 0.0535(10) 0.0009(8) -0.0013(7) 0.0090(9)
C22 0.1037(18) 0.0954(17) 0.0512(11) -0.0230(14) 0.0053(11) 0.0049(11)
C23 0.0395(9) 0.0615(11) 0.0613(10) -0.0084(7) -0.0022(8) -0.0030(9)
C24 0.0399(8) 0.0368(8) 0.0468(9) -0.0003(6) -0.0005(7) 0.0044(7)
C25 0.0356(10) 0.0670(13) 0.1270(19) 0.0046(8) -0.0098(10) -0.0069(12)
N1 0.0348(7) 0.0491(8) 0.0489(7) -0.0082(5) -0.0005(5) -0.0006(6)
O1 0.0517(6) 0.0394(6) 0.0475(6) -0.0069(5) -0.0009(5) -0.0037(5)
O2 0.0366(6) 0.0623(8) 0.0905(9) 0.0003(5) -0.0102(6) -0.0199(7)
O3 0.0515(7) 0.0710(8) 0.0657(8) 0.0128(6) 0.0039(6) -0.0153(7)

loop_
_atom_type_symbol
_atom_type_description
_atom_type_scat_dispersion_real
_atom_type_scat_dispersion_imag
_atom_type_scat_source
C C 0.0033 0.0016 'International Tables Vol C Tables 4.2.6.8 and 6.1.1.4'
H H 0.0000 0.0000 'International Tables Vol C Tables 4.2.6.8 and 6.1.1.4'
N N 0.0061 0.0033 'International Tables Vol C Tables 4.2.6.8 and 6.1.1.4'
O O 0.0106 0.0060 'International Tables Vol C Tables 4.2.6.8 and 6.1.1.4'

loop_
_geom_angle_atom_site_label_1
_geom_angle_atom_site_label_2
_geom_angle_atom_site_label_3
_geom_angle_site_symmetry_1
_geom_angle_site_symmetry_3
_geom_angle
_geom_angle_publ_flag
N1 C1 C2 . . 115.26(12) ?
N1 C1 C13 . . 100.04(11) ?
C2 C1 C13 . . 112.81(12) ?
N1 C1 H1 . . 109.4 ?
C2 C1 H1 . . 109.4 ?
C13 C1 H1 . . 109.4 ?
C11 C2 C3 . . 118.29(14) ?
C11 C2 C1 . . 119.61(13) ?
C3 C2 C1 . . 121.93(13) ?
C4 C3 C8 . . 117.66(15) ?
C4 C3 C2 . . 122.89(15) ?
C8 C3 C2 . . 119.44(15) ?
C5 C4 C3 . . 121.10(19) ?
C5 C4 H4 . . 119.5 ?
C3 C4 H4 . . 119.5 ?
C4 C5 C6 . . 120.4(2) ?
C4 C5 H5 . . 119.8 ?
C6 C5 H5 . . 119.8 ?
C7 C6 C5 . . 120.10(18) ?
C7 C6 H6 . . 119.9 ?
C5 C6 H6 . . 119.9 ?
C6 C7 C8 . . 121.5(2) ?
C6 C7 H7 . . 119.2 ?
C8 C7 H7 . . 119.2 ?
C9 C8 C7 . . 121.71(18) ?
C9 C8 C3 . . 119.04(15) ?
C7 C8 C3 . . 119.24(18) ?
C10 C9 C8 . . 121.28(16) ?
C10 C9 H9 . . 119.4 ?
C8 C9 H9 . . 119.4 ?
C9 C10 C11 . . 119.79(16) ?
C9 C10 H10 . . 120.1 ?
C11 C10 H10 . . 120.1 ?
O1 C11 C2 . . 124.01(13) ?
O1 C11 C10 . . 113.90(13) ?
C2 C11 C10 . . 122.05(14) ?
O1 C12 C13 . . 113.13(11) ?
O1 C12 H12A . . 109.0 ?
C13 C12 H12A . . 109.0 ?
O1 C12 H12B . . 109.0 ?
C13 C12 H12B . . 109.0 ?
H12A C12 H12B . . 107.8 ?
C24 C13 C12 . . 113.95(12) ?
C24 C13 C1 . . 111.64(12) ?
C12 C13 C1 . . 107.73(12) ?
C24 C13 C14 . . 109.32(12) ?
C12 C13 C14 . . 110.77(12) ?
C1 C13 C14 . . 102.87(11) ?
C16 C14 C15 . . 115.62(14) ?
C16 C14 C13 . . 115.10(12) ?
C15 C14 C13 . . 102.60(12) ?
C16 C14 H14 . . 107.7 ?
C15 C14 H14 . . 107.7 ?
C13 C14 H14 . . 107.7 ?
N1 C15 C14 . . 104.68(12) ?
N1 C15 H15A . . 110.8 ?
C14 C15 H15A . . 110.8 ?
N1 C15 H15B . . 110.8 ?
C14 C15 H15B . . 110.8 ?
H15A C15 H15B . . 108.9 ?
C21 C16 C17 . . 116.58(15) ?
C21 C16 C14 . . 123.05(14) ?
C17 C16 C14 . . 120.37(15) ?
C18 C17 C16 . . 121.60(17) ?
C18 C17 H17 . . 119.2 ?
C16 C17 H17 . . 119.2 ?
C17 C18 C19 . . 121.54(17) ?
C17 C18 H18 . . 119.2 ?
C19 C18 H18 . . 119.2 ?
C20 C19 C18 . . 116.95(17) ?
C20 C19 C22 . . 121.04(19) ?
C18 C19 C22 . . 122.01(19) ?
C21 C20 C19 . . 121.54(17) ?
C21 C20 H20 . . 119.2 ?
C19 C20 H20 . . 119.2 ?
C20 C21 C16 . . 121.79(16) ?
C20 C21 H21 . . 119.1 ?
C16 C21 H21 . . 119.1 ?
C19 C22 H22A . . 109.5 ?
C19 C22 H22B . . 109.5 ?
H22A C22 H22B . . 109.5 ?
C19 C22 H22C . . 109.5 ?
H22A C22 H22C . . 109.5 ?
H22B C22 H22C . . 109.5 ?
N1 C23 H23A . . 109.5 ?
N1 C23 H23B . . 109.5 ?
H23A C23 H23B . . 109.5 ?
N1 C23 H23C . . 109.5 ?
H23A C23 H23C . . 109.5 ?
H23B C23 H23C . . 109.5 ?
O3 C24 O2 . . 123.05(15) ?
O3 C24 C13 . . 124.09(14) ?
O2 C24 C13 . . 112.79(14) ?
O2 C25 H25A . . 109.5 ?
O2 C25 H25B . . 109.5 ?
H25A C25 H25B . . 109.5 ?
O2 C25 H25C . . 109.5 ?
H25A C25 H25C . . 109.5 ?
H25B C25 H25C . . 109.5 ?
C23 N1 C15 . . 113.43(13) ?
C23 N1 C1 . . 117.60(13) ?
C15 N1 C1 . . 103.03(12) ?
C11 O1 C12 . . 116.89(11) ?
C24 O2 C25 . . 116.50(15) ?

loop_
_geom_bond_atom_site_label_1
_geom_bond_atom_site_label_2
_geom_bond_site_symmetry_2
_geom_bond_distance
_geom_bond_publ_flag
C1 N1 . 1.4676(18) ?
C1 C2 . 1.502(2) ?
C1 C13 . 1.5348(19) ?
C1 H1 . 0.98 ?
C2 C11 . 1.371(2) ?
C2 C3 . 1.432(2) ?
C3 C4 . 1.411(2) ?
C3 C8 . 1.418(2) ?
C4 C5 . 1.370(2) ?
C4 H4 . 0.93 ?
C5 C6 . 1.397(3) ?
C5 H5 . 0.93 ?
C6 C7 . 1.341(3) ?
C6 H6 . 0.93 ?
C7 C8 . 1.411(3) ?
C7 H7 . 0.93 ?
C8 C9 . 1.409(3) ?
C9 C10 . 1.348(2) ?
C9 H9 . 0.93 ?
C10 C11 . 1.409(2) ?
C10 H10 . 0.93 ?
C11 O1 . 1.3661(18) ?
C12 O1 . 1.4318(18) ?
C12 C13 . 1.516(2) ?
C12 H12A . 0.97 ?
C12 H12B . 0.97 ?
C13 C24 . 1.510(2) ?
C13 C14 . 1.583(2) ?
C14 C16 . 1.512(2) ?
C14 C15 . 1.536(2) ?
C14 H14 . 0.98 ?
C15 N1 . 1.454(2) ?
C15 H15A . 0.97 ?
C15 H15B . 0.97 ?
C16 C21 . 1.384(2) ?
C16 C17 . 1.385(2) ?
C17 C18 . 1.376(3) ?
C17 H17 . 0.93 ?
C18 C19 . 1.381(3) ?
C18 H18 . 0.93 ?
C19 C20 . 1.381(3) ?
C19 C22 . 1.508(3) ?
C20 C21 . 1.373(2) ?
C20 H20 . 0.93 ?
C21 H21 . 0.93 ?
C22 H22A . 0.96 ?
C22 H22B . 0.96 ?
C22 H22C . 0.96 ?
C23 N1 . 1.4445(19) ?
C23 H23A . 0.96 ?
C23 H23B . 0.96 ?
C23 H23C . 0.96 ?
C24 O3 . 1.1983(19) ?
C24 O2 . 1.3214(19) ?
C25 O2 . 1.448(2) ?
C25 H25A . 0.96 ?
C25 H25B . 0.96 ?
C25 H25C . 0.96 ?

loop_
_geom_hbond_atom_site_label_D
_geom_hbond_atom_site_label_H
_geom_hbond_atom_site_label_A
_geom_hbond_site_symmetry_A
_geom_hbond_distance_DH
_geom_hbond_distance_HA
_geom_hbond_distance_DA
_geom_hbond_angle_DHA
C22 H22A Cg1 3_566 0.96 2.84 3.788(2) 169

loop_
_geom_torsion_atom_site_label_1
_geom_torsion_atom_site_label_2
_geom_torsion_atom_site_label_3
_geom_torsion_atom_site_label_4
_geom_torsion_site_symmetry_1
_geom_torsion_site_symmetry_2
_geom_torsion_site_symmetry_3
_geom_torsion_site_symmetry_4
_geom_torsion
_geom_torsion_publ_flag
N1 C1 C2 C11 . . . . 94.97(15) ?
C13 C1 C2 C11 . . . . -19.09(18) ?
N1 C1 C2 C3 . . . . -89.82(16) ?
C13 C1 C2 C3 . . . . 156.12(13) ?
C11 C2 C3 C4 . . . . 175.31(14) ?
C1 C2 C3 C4 . . . . 0.0(2) ?
C11 C2 C3 C8 . . . . -3.5(2) ?
C1 C2 C3 C8 . . . . -178.76(13) ?
C8 C3 C4 C5 . . . . -1.2(2) ?
C2 C3 C4 C5 . . . . 180.00(15) ?
C3 C4 C5 C6 . . . . 0.6(3) ?
C4 C5 C6 C7 . . . . 0.0(3) ?
C5 C6 C7 C8 . . . . 0.0(3) ?
C6 C7 C8 C9 . . . . 178.23(18) ?
C6 C7 C8 C3 . . . . -0.7(3) ?
C4 C3 C8 C9 . . . . -177.71(15) ?
C2 C3 C8 C9 . . . . 1.2(2) ?
C4 C3 C8 C7 . . . . 1.2(2) ?
C2 C3 C8 C7 . . . . -179.93(14) ?
C7 C8 C9 C10 . . . . -177.77(16) ?
C3 C8 C9 C10 . . . . 1.1(2) ?
C8 C9 C10 C11 . . . . -1.0(2) ?
C3 C2 C11 O1 . . . . -173.98(12) ?
C1 C2 C11 O1 . . . . 1.4(2) ?
C3 C2 C11 C10 . . . . 3.7(2) ?
C1 C2 C11 C10 . . . . 179.09(13) ?
C9 C10 C11 O1 . . . . 176.41(14) ?
C9 C10 C11 C2 . . . . -1.5(2) ?
O1 C12 C13 C24 . . . . 66.46(16) ?
O1 C12 C13 C1 . . . . -57.99(15) ?
O1 C12 C13 C14 . . . . -169.79(11) ?
N1 C1 C13 C24 . . . . 156.25(12) ?
C2 C1 C13 C24 . . . . -80.75(15) ?
N1 C1 C13 C12 . . . . -77.92(13) ?
C2 C1 C13 C12 . . . . 45.08(15) ?
N1 C1 C13 C14 . . . . 39.14(14) ?
C2 C1 C13 C14 . . . . 162.14(11) ?
C24 C13 C14 C16 . . . . 101.64(15) ?
C12 C13 C14 C16 . . . . -24.73(17) ?
C1 C13 C14 C16 . . . . -139.61(13) ?
C24 C13 C14 C15 . . . . -131.92(14) ?
C12 C13 C14 C15 . . . . 101.71(14) ?
C1 C13 C14 C15 . . . . -13.17(15) ?
C16 C14 C15 N1 . . . . 108.16(15) ?
C13 C14 C15 N1 . . . . -17.95(16) ?
C15 C14 C16 C21 . . . . -25.5(2) ?
C13 C14 C16 C21 . . . . 93.96(18) ?
C15 C14 C16 C17 . . . . 154.05(15) ?
C13 C14 C16 C17 . . . . -86.49(18) ?
C21 C16 C17 C18 . . . . 0.5(3) ?
C14 C16 C17 C18 . . . . -179.11(16) ?
C16 C17 C18 C19 . . . . -0.3(3) ?
C17 C18 C19 C20 . . . . -0.2(3) ?
C17 C18 C19 C22 . . . . 179.83(19) ?
C18 C19 C20 C21 . . . . 0.7(3) ?
C22 C19 C20 C21 . . . . -179.40(18) ?
C19 C20 C21 C16 . . . . -0.5(3) ?
C17 C16 C21 C20 . . . . 0.0(3) ?
C14 C16 C21 C20 . . . . 179.53(16) ?
C12 C13 C24 O3 . . . . -155.81(15) ?
C1 C13 C24 O3 . . . . -33.5(2) ?
C14 C13 C24 O3 . . . . 79.66(18) ?
C12 C13 C24 O2 . . . . 27.28(18) ?
C1 C13 C24 O2 . . . . 149.60(13) ?
C14 C13 C24 O2 . . . . -97.25(15) ?
C14 C15 N1 C23 . . . . 172.67(14) ?
C14 C15 N1 C1 . . . . 44.46(15) ?
C2 C1 N1 C23 . . . . 60.86(17) ?
C13 C1 N1 C23 . . . . -177.89(13) ?
C2 C1 N1 C15 . . . . -173.59(12) ?
C13 C1 N1 C15 . . . . -52.33(13) ?
C2 C11 O1 C12 . . . . -13.3(2) ?
C10 C11 O1 C12 . . . . 168.89(12) ?
C13 C12 O1 C11 . . . . 42.84(16) ?
O3 C24 O2 C25 . . . . -1.3(3) ?
C13 C24 O2 C25 . . . . 175.64(15) ?
